data_4069133
loop_
_publ_author_name
'Pun, Doris'
'Leopold, Scott M.'
'Bradley, Christopher A.'
'Lobkovsky, Emil'
'Chirik, Paul J.'

_publ_section_title
;
 Bis(indenyl)hafnium Chemistry: Ligand-Induced Haptotropic Rearrangement
 and Fundamental Reactivity Studies at a Reduced Hafnium Center
;
_journal_issue 8
_journal_name_full Organometallics
_journal_page_first 2471
_journal_paper_doi 10.1021/om900046e
_journal_volume 28
_journal_year 2009
_chemical_formula_moiety 'C30 H46 Cl Hf Si4'
_chemical_formula_sum 'C30 H46 Cl Hf Si4'
_chemical_formula_weight 732.97
_chemical_name_systematic
; 
 ? 
;
_space_group_IT_number 14
_symmetry_cell_setting monoclinic
_symmetry_space_group_name_Hall '-P 2yn'
_symmetry_space_group_name_H-M 'P 1 21/n 1'
_atom_sites_solution_hydrogens geom
_atom_sites_solution_primary direct
_atom_sites_solution_secondary difmap
_audit_creation_method SHELXL-97
_cell_angle_alpha 90.00
_cell_angle_beta 100.8800(10)
_cell_angle_gamma 90.00
_cell_formula_units_Z 8
_cell_length_a 19.0873(5)
_cell_length_b 17.4919(4)
_cell_length_c 20.8773(6)
_cell_measurement_reflns_used 9888
_cell_measurement_temperature 173(2)
_cell_measurement_theta_max 28.99
_cell_measurement_theta_min 2.33
_cell_volume 6845.1(3)
_computing_cell_refinement 'Bruker SAINT+'
_computing_data_collection 'Bruker APEX2'
_computing_data_reduction 'Bruker SAINT+'
_computing_molecular_graphics 'Bruker SHELXTL'
_computing_publication_material 'Bruker SHELXTL'
_computing_structure_refinement 'SHELXL-97 (Sheldrick, 1997)'
_computing_structure_solution 'SHELXS-97 (Sheldrick, 1990)'
_diffrn_ambient_temperature 173(2)
_diffrn_measured_fraction_theta_full 0.992
_diffrn_measured_fraction_theta_max 0.992
_diffrn_measurement_device_type 'Bruker X8 APEX II diffractometer'
_diffrn_measurement_method 'phi and omega scans'
_diffrn_radiation_monochromator graphite
_diffrn_radiation_source 'fine-focus sealed tube'
_diffrn_radiation_type MoK\a
_diffrn_radiation_wavelength 0.71073
_diffrn_reflns_av_R_equivalents 0.0572
_diffrn_reflns_av_sigmaI/netI 0.0660
_diffrn_reflns_limit_h_max 27
_diffrn_reflns_limit_h_min -27
_diffrn_reflns_limit_k_max 25
_diffrn_reflns_limit_k_min -22
_diffrn_reflns_limit_l_max 29
_diffrn_reflns_limit_l_min -29
_diffrn_reflns_number 72443
_diffrn_reflns_theta_full 30.66
_diffrn_reflns_theta_max 30.66
_diffrn_reflns_theta_min 1.53
_exptl_absorpt_coefficient_mu 3.283
_exptl_absorpt_correction_T_max 0.5597
_exptl_absorpt_correction_T_min 0.3534
_exptl_absorpt_correction_type multi-scan
_exptl_absorpt_process_details SADABS
_exptl_crystal_colour green
_exptl_crystal_density_diffrn 1.422
_exptl_crystal_density_method 'not measured'
_exptl_crystal_description block
_exptl_crystal_F_000 2968
_exptl_crystal_size_max 0.40
_exptl_crystal_size_mid 0.25
_exptl_crystal_size_min 0.20
_refine_diff_density_max 0.850
_refine_diff_density_min -1.248
_refine_diff_density_rms 0.136
_refine_ls_extinction_method none
_refine_ls_goodness_of_fit_ref 1.002
_refine_ls_hydrogen_treatment riding
_refine_ls_matrix_type full
_refine_ls_number_parameters 673
_refine_ls_number_reflns 20980
_refine_ls_number_restraints 0
_refine_ls_restrained_S_all 1.002
_refine_ls_R_factor_all 0.0654
_refine_ls_R_factor_gt 0.0368
_refine_ls_shift/su_max 0.010
_refine_ls_shift/su_mean 0.000
_refine_ls_structure_factor_coef Fsqd
_refine_ls_weighting_details 'calc w=1/[\s^2^(Fo^2^)+(0.0228P)^2^+0.0000P] where P=(Fo^2^+2Fc^2^)/3'
_refine_ls_weighting_scheme calc
_refine_ls_wR_factor_gt 0.0656
_refine_ls_wR_factor_ref 0.0737
_reflns_number_gt 14790
_reflns_number_total 20980
_reflns_threshold_expression >2sigma(I)
_cod_data_source_file om900046e_si_001.cif
_cod_data_source_block dp15
_cod_depositor_comments
;
The following automatic conversions were performed:

'_symmetry_cell_setting' value 'Monoclinic' changed to 'monoclinic'
according to /home/saulius/struct/CIF-dictionaries/cif_core.dic
dictionary named 'cif_core.dic' version 2.4.2 from 2011-04-26.

Automatic conversion script
Id: cif_fix_values 1715 2011-07-08 13:25:40Z adriana 
;
_cod_original_sg_symbol_H-M P2(1)/n
_cod_database_code 4069133

loop_
_symmetry_equiv_pos_as_xyz
'x, y, z'
'-x+1/2, y+1/2, -z+1/2'
'-x, -y, -z'
'x-1/2, -y-1/2, z-1/2'

loop_
_atom_site_label
_atom_site_type_symbol
_atom_site_fract_x
_atom_site_fract_y
_atom_site_fract_z
_atom_site_U_iso_or_equiv
_atom_site_adp_type
_atom_site_occupancy
_atom_site_symmetry_multiplicity
_atom_site_calc_flag
_atom_site_refinement_flags
Hf1 Hf 0.910281(6) 0.725692(6) 1.338179(5) 0.01961(3) Uani 1 1 d .
Cl1 Cl 0.96453(4) 0.60484(4) 1.32808(5) 0.0527(3) Uani 1 1 d .
Si1 Si 0.74432(4) 0.69818(4) 1.19892(4) 0.02713(18) Uani 1 1 d .
Si2 Si 0.83922(4) 0.59426(4) 1.46335(4) 0.0307(2) Uani 1 1 d .
Si3 Si 1.04124(4) 0.81089(4) 1.48686(4) 0.02771(19) Uani 1 1 d .
Si4 Si 1.03684(4) 0.75745(4) 1.21137(4) 0.02858(19) Uani 1 1 d .
C1 C 0.78508(13) 0.70832(13) 1.28601(12) 0.0206(6) Uani 1 1 d .
C2 C 0.80580(14) 0.64538(14) 1.32900(13) 0.0244(6) Uani 1 1 d .
H2 H 0.8047 0.5911 1.3137 0.029 Uiso 1 1 calc R
C3 C 0.82149(13) 0.66606(14) 1.39547(13) 0.0225(6) Uani 1 1 d .
C4 C 0.80358(13) 0.74670(13) 1.39584(13) 0.0202(6) Uani 1 1 d .
C5 C 0.79877(13) 0.79763(14) 1.44787(13) 0.0252(6) Uani 1 1 d .
H5 H 0.8158 0.7829 1.4919 0.030 Uiso 1 1 calc R
C6 C 0.76938(14) 0.86779(15) 1.43353(14) 0.0303(7) Uani 1 1 d .
H6 H 0.7650 0.9016 1.4682 0.036 Uiso 1 1 calc R
C7 C 0.74541(14) 0.89153(15) 1.36902(15) 0.0316(7) Uani 1 1 d .
H7 H 0.7238 0.9404 1.3610 0.038 Uiso 1 1 calc R
C8 C 0.75236(13) 0.84624(14) 1.31765(14) 0.0250(7) Uani 1 1 d .
H8 H 0.7384 0.8643 1.2742 0.030 Uiso 1 1 calc R
C9 C 0.78077(12) 0.77161(13) 1.33007(13) 0.0197(6) Uani 1 1 d .
C10 C 1.00311(13) 0.80754(13) 1.39850(13) 0.0210(6) Uani 1 1 d .
C11 C 1.03368(13) 0.76838(14) 1.35039(13) 0.0221(6) Uani 1 1 d .
H17A H 1.0754 0.7331 1.3615 0.027 Uiso 1 1 calc R
C12 C 1.00238(13) 0.78817(13) 1.28572(13) 0.0229(6) Uani 1 1 d .
C13 C 0.95347(13) 0.84906(13) 1.29268(13) 0.0209(6) Uani 1 1 d .
C14 C 0.91236(14) 0.89831(14) 1.24558(14) 0.0277(7) Uani 1 1 d .
H14 H 0.9086 0.8890 1.2002 0.033 Uiso 1 1 calc R
C15 C 0.87838(14) 0.95925(14) 1.26726(14) 0.0304(7) Uani 1 1 d .
H15 H 0.8520 0.9932 1.2362 0.036 Uiso 1 1 calc R
C16 C 0.88133(14) 0.97304(14) 1.33377(14) 0.0288(7) Uani 1 1 d .
H16 H 0.8581 1.0167 1.3470 0.035 Uiso 1 1 calc R
C17 C 0.91718(13) 0.92455(13) 1.37994(14) 0.0246(6) Uani 1 1 d .
H17 H 0.9168 0.9331 1.4248 0.030 Uiso 1 1 calc R
C18 C 0.95473(13) 0.86188(13) 1.36073(13) 0.0219(6) Uani 1 1 d .
C19 C 0.76386(17) 0.78143(17) 1.15007(15) 0.0456(9) Uani 1 1 d .
H19A H 0.7317 0.8237 1.1555 0.068 Uiso 1 1 calc R
H19B H 0.7568 0.7670 1.1039 0.068 Uiso 1 1 calc R
H19C H 0.8134 0.7976 1.1650 0.068 Uiso 1 1 calc R
C20 C 0.78114(16) 0.60910(16) 1.16938(15) 0.0426(9) Uani 1 1 d .
H20A H 0.8332 0.6131 1.1756 0.064 Uiso 1 1 calc R
H20B H 0.7613 0.6020 1.1229 0.064 Uiso 1 1 calc R
H20C H 0.7683 0.5653 1.1941 0.064 Uiso 1 1 calc R
C21 C 0.64618(14) 0.68759(15) 1.19159(14) 0.0306(7) Uani 1 1 d .
H21A H 0.6361 0.6468 1.2208 0.046 Uiso 1 1 calc R
H21B H 0.6247 0.6746 1.1465 0.046 Uiso 1 1 calc R
H21C H 0.6259 0.7358 1.2037 0.046 Uiso 1 1 calc R
C22 C 0.81537(18) 0.49929(15) 1.42490(17) 0.0503(10) Uani 1 1 d .
H22A H 0.7659 0.5005 1.4011 0.075 Uiso 1 1 calc R
H22B H 0.8203 0.4599 1.4588 0.075 Uiso 1 1 calc R
H22C H 0.8473 0.4876 1.3946 0.075 Uiso 1 1 calc R
C23 C 0.77913(19) 0.61581(17) 1.52142(16) 0.0545(10) Uani 1 1 d .
H23A H 0.7892 0.6673 1.5392 0.082 Uiso 1 1 calc R
H23B H 0.7871 0.5785 1.5571 0.082 Uiso 1 1 calc R
H23C H 0.7294 0.6130 1.4986 0.082 Uiso 1 1 calc R
C24 C 0.93259(19) 0.58970(19) 1.50718(19) 0.0666(12) Uani 1 1 d .
H24A H 0.9642 0.5816 1.4758 0.100 Uiso 1 1 calc R
H24B H 0.9380 0.5473 1.5384 0.100 Uiso 1 1 calc R
H24C H 0.9452 0.6378 1.5306 0.100 Uiso 1 1 calc R
C25 C 0.97294(15) 0.80910(18) 1.53940(14) 0.0399(8) Uani 1 1 d .
H25A H 0.9414 0.8534 1.5294 0.060 Uiso 1 1 calc R
H25B H 0.9965 0.8109 1.5853 0.060 Uiso 1 1 calc R
H25C H 0.9448 0.7620 1.5312 0.060 Uiso 1 1 calc R
C26 C 1.09024(16) 0.90307(17) 1.50375(16) 0.0438(9) Uani 1 1 d .
H26A H 1.1261 0.9072 1.4760 0.066 Uiso 1 1 calc R
H26B H 1.1138 0.9048 1.5497 0.066 Uiso 1 1 calc R
H26C H 1.0565 0.9457 1.4945 0.066 Uiso 1 1 calc R
C27 C 1.10278(17) 0.72838(17) 1.50495(16) 0.0439(9) Uani 1 1 d .
H27A H 1.0780 0.6815 1.4878 0.066 Uiso 1 1 calc R
H27B H 1.1186 0.7237 1.5522 0.066 Uiso 1 1 calc R
H27C H 1.1443 0.7363 1.4843 0.066 Uiso 1 1 calc R
C28 C 1.08110(18) 0.84299(17) 1.18340(16) 0.0499(9) Uani 1 1 d .
H28A H 1.1021 0.8292 1.1456 0.075 Uiso 1 1 calc R
H28B H 1.1187 0.8610 1.2188 0.075 Uiso 1 1 calc R
H28C H 1.0458 0.8836 1.1711 0.075 Uiso 1 1 calc R
C29 C 0.96496(18) 0.72324(18) 1.14471(15) 0.0479(9) Uani 1 1 d .
H29A H 0.9277 0.7623 1.1351 0.072 Uiso 1 1 calc R
H29B H 0.9444 0.6760 1.1583 0.072 Uiso 1 1 calc R
H29C H 0.9849 0.7134 1.1055 0.072 Uiso 1 1 calc R
C30 C 1.10317(16) 0.67972(16) 1.23500(16) 0.0448(9) Uani 1 1 d .
H30A H 1.0797 0.6356 1.2509 0.067 Uiso 1 1 calc R
H30B H 1.1415 0.6980 1.2696 0.067 Uiso 1 1 calc R
H30C H 1.1232 0.6645 1.1970 0.067 Uiso 1 1 calc R
Hf2 Hf 0.901130(6) 0.746040(6) 0.838593(6) 0.02078(3) Uani 1 1 d .
Cl2 Cl 0.78253(4) 0.71539(5) 0.78559(4) 0.0495(2) Uani 1 1 d .
Si5 Si 0.99442(4) 0.60230(4) 0.73972(4) 0.02538(18) Uani 1 1 d .
Si6 Si 0.86209(4) 0.90037(4) 0.69942(4) 0.02774(19) Uani 1 1 d .
Si7 Si 0.85422(4) 0.90209(4) 0.95635(4) 0.02939(19) Uani 1 1 d .
Si8 Si 0.85162(4) 0.57266(4) 0.94220(4) 0.02889(19) Uani 1 1 d .
C31 C 0.97428(14) 0.70218(14) 0.76204(13) 0.0230(6) Uani 1 1 d .
C32 C 0.91806(14) 0.74646(13) 0.72599(13) 0.0244(6) Uani 1 1 d .
H32 H 0.8822 0.7255 0.6890 0.029 Uiso 1 1 calc R
C33 C 0.92092(14) 0.82477(14) 0.74432(13) 0.0249(6) Uani 1 1 d .
C34 C 0.98661(14) 0.83183(13) 0.79060(13) 0.0230(6) Uani 1 1 d .
C35 C 1.02415(14) 0.89680(14) 0.82081(13) 0.0267(6) Uani 1 1 d .
H35 H 1.0026 0.9459 0.8166 0.032 Uiso 1 1 calc R
C36 C 1.09080(15) 0.88749(15) 0.85552(14) 0.0315(7) Uani 1 1 d .
H26 H 1.1166 0.9312 0.8738 0.038 Uiso 1 1 calc R
C37 C 1.12356(14) 0.81451(16) 0.86560(14) 0.0308(7) Uani 1 1 d .
H37 H 1.1706 0.8104 0.8903 0.037 Uiso 1 1 calc R
C38 C 1.08860(14) 0.75079(14) 0.84052(13) 0.0248(6) Uani 1 1 d .
H38 H 1.1100 0.7019 0.8492 0.030 Uiso 1 1 calc R
C39 C 1.01984(14) 0.75759(13) 0.80127(13) 0.0228(6) Uani 1 1 d .
C40 C 0.88972(14) 0.80606(14) 0.94202(13) 0.0233(6) Uani 1 1 d .
C41 C 0.84677(14) 0.73804(13) 0.93431(14) 0.0252(6) Uani 1 1 d .
H41 H 0.7941 0.7379 0.9326 0.030 Uiso 1 1 calc R
C42 C 0.88878(14) 0.67045(13) 0.93642(13) 0.0229(6) Uani 1 1 d .
C43 C 0.96112(14) 0.69613(14) 0.95274(13) 0.0232(6) Uani 1 1 d .
C44 C 1.02638(14) 0.65525(15) 0.97049(14) 0.0287(7) Uani 1 1 d .
H44 H 1.0276 0.6013 0.9653 0.034 Uiso 1 1 calc R
C45 C 1.08670(15) 0.69436(17) 0.99489(14) 0.0338(7) Uani 1 1 d .
H45 H 1.1300 0.6671 1.0083 0.041 Uiso 1 1 calc R
C46 C 1.08679(15) 0.77430(16) 1.00089(14) 0.0346(7) Uani 1 1 d .
H46 H 1.1300 0.7996 1.0190 0.042 Uiso 1 1 calc R
C47 C 1.02713(14) 0.81621(15) 0.98162(13) 0.0283(7) Uani 1 1 d .
H47 H 1.0288 0.8704 0.9843 0.034 Uiso 1 1 calc R
C48 C 0.96180(14) 0.77805(14) 0.95734(13) 0.0231(6) Uani 1 1 d .
C49 C 1.03913(16) 0.54631(15) 0.81114(14) 0.0351(8) Uani 1 1 d .
H49A H 1.0891 0.5624 0.8232 0.053 Uiso 1 1 calc R
H49B H 1.0371 0.4918 0.8001 0.053 Uiso 1 1 calc R
H49C H 1.0149 0.5551 0.8479 0.053 Uiso 1 1 calc R
C50 C 0.90890(15) 0.55709(15) 0.70099(15) 0.0349(8) Uani 1 1 d .
H50A H 0.9173 0.5035 0.6911 0.052 Uiso 1 1 calc R
H50B H 0.8891 0.5842 0.6605 0.052 Uiso 1 1 calc R
H50C H 0.8751 0.5597 0.7309 0.052 Uiso 1 1 calc R
C51 C 1.05564(16) 0.60837(15) 0.68024(15) 0.0396(8) Uani 1 1 d .
H51A H 1.1023 0.6273 0.7024 0.059 Uiso 1 1 calc R
H51B H 1.0357 0.6435 0.6449 0.059 Uiso 1 1 calc R
H51C H 1.0612 0.5575 0.6621 0.059 Uiso 1 1 calc R
C52 C 0.80394(17) 0.85205(17) 0.62986(15) 0.0425(9) Uani 1 1 d .
H52A H 0.7766 0.8905 0.6014 0.064 Uiso 1 1 calc R
H52B H 0.7710 0.8176 0.6464 0.064 Uiso 1 1 calc R
H52C H 0.8335 0.8226 0.6051 0.064 Uiso 1 1 calc R
C53 C 0.91968(17) 0.97160(16) 0.66822(17) 0.0497(10) Uani 1 1 d .
H53A H 0.9485 0.9988 0.7050 0.075 Uiso 1 1 calc R
H53B H 0.8897 1.0082 0.6399 0.075 Uiso 1 1 calc R
H53C H 0.9512 0.9453 0.6434 0.075 Uiso 1 1 calc R
C54 C 0.80357(17) 0.94950(17) 0.74781(16) 0.0487(10) Uani 1 1 d .
H54A H 0.8330 0.9769 0.7842 0.073 Uiso 1 1 calc R
H54B H 0.7740 0.9117 0.7649 0.073 Uiso 1 1 calc R
H54C H 0.7728 0.9859 0.7199 0.073 Uiso 1 1 calc R
C55 C 0.90326(17) 0.98054(15) 0.92428(15) 0.0391(8) Uani 1 1 d .
H55A H 0.9065 0.9697 0.8789 0.059 Uiso 1 1 calc R
H55B H 0.9514 0.9845 0.9506 0.059 Uiso 1 1 calc R
H55C H 0.8778 1.0289 0.9264 0.059 Uiso 1 1 calc R
C56 C 0.86659(19) 0.91661(17) 1.04627(15) 0.0502(10) Uani 1 1 d .
H56A H 0.8478 0.9668 1.0552 0.075 Uiso 1 1 calc R
H56B H 0.9175 0.9140 1.0655 0.075 Uiso 1 1 calc R
H56C H 0.8410 0.8766 1.0653 0.075 Uiso 1 1 calc R
C57 C 0.75802(16) 0.90245(16) 0.91933(17) 0.0452(9) Uani 1 1 d .
H57A H 0.7517 0.8846 0.8741 0.068 Uiso 1 1 calc R
H57B H 0.7392 0.9545 0.9201 0.068 Uiso 1 1 calc R
H57C H 0.7323 0.8684 0.9442 0.068 Uiso 1 1 calc R
C58 C 0.88049(19) 0.54131(16) 1.02835(16) 0.0481(9) Uani 1 1 d .
H58A H 0.9327 0.5419 1.0397 0.072 Uiso 1 1 calc R
H58B H 0.8631 0.4894 1.0334 0.072 Uiso 1 1 calc R
H58C H 0.8608 0.5761 1.0572 0.072 Uiso 1 1 calc R
C59 C 0.88147(18) 0.50124(15) 0.88812(16) 0.0431(9) Uani 1 1 d .
H59A H 0.8678 0.5180 0.8427 0.065 Uiso 1 1 calc R
H59B H 0.8590 0.4519 0.8935 0.065 Uiso 1 1 calc R
H59C H 0.9334 0.4959 0.8994 0.065 Uiso 1 1 calc R
C60 C 0.75294(16) 0.58123(18) 0.9228(2) 0.0608(12) Uani 1 1 d .
H60A H 0.7374 0.6198 0.9512 0.091 Uiso 1 1 calc R
H60B H 0.7314 0.5318 0.9298 0.091 Uiso 1 1 calc R
H60C H 0.7379 0.5966 0.8771 0.091 Uiso 1 1 calc R

loop_
_atom_site_aniso_label
_atom_site_aniso_U_11
_atom_site_aniso_U_22
_atom_site_aniso_U_33
_atom_site_aniso_U_23
_atom_site_aniso_U_13
_atom_site_aniso_U_12
Hf1 0.02200(5) 0.01669(5) 0.02090(6) -0.00210(4) 0.00597(4) -0.00077(4)
Cl1 0.0437(4) 0.0206(4) 0.1024(7) -0.0067(4) 0.0355(5) 0.0025(3)
Si1 0.0266(4) 0.0322(4) 0.0224(4) -0.0039(3) 0.0039(3) -0.0083(3)
Si2 0.0341(4) 0.0282(4) 0.0314(5) 0.0089(3) 0.0104(4) 0.0040(3)
Si3 0.0227(4) 0.0375(4) 0.0213(4) -0.0062(3) 0.0000(3) 0.0011(3)
Si4 0.0318(4) 0.0305(4) 0.0265(4) -0.0070(3) 0.0135(3) -0.0068(3)
C1 0.0212(12) 0.0238(13) 0.0167(13) -0.0014(10) 0.0036(10) -0.0076(10)
C2 0.0277(14) 0.0202(13) 0.0257(16) -0.0030(11) 0.0056(12) -0.0067(10)
C3 0.0211(12) 0.0232(13) 0.0243(15) 0.0011(11) 0.0070(11) -0.0006(10)
C4 0.0198(12) 0.0193(12) 0.0217(14) -0.0030(10) 0.0047(10) -0.0026(9)
C5 0.0221(13) 0.0304(14) 0.0242(15) -0.0026(11) 0.0076(11) -0.0013(11)
C6 0.0260(14) 0.0280(14) 0.0393(18) -0.0115(12) 0.0126(13) -0.0028(11)
C7 0.0244(14) 0.0250(14) 0.045(2) -0.0025(13) 0.0063(14) 0.0012(11)
C8 0.0196(13) 0.0234(13) 0.0305(17) 0.0034(11) 0.0010(12) -0.0033(10)
C9 0.0163(11) 0.0205(12) 0.0222(14) -0.0009(10) 0.0036(10) -0.0020(9)
C10 0.0202(12) 0.0206(12) 0.0218(14) -0.0031(10) 0.0031(11) 0.0004(10)
C11 0.0173(11) 0.0276(13) 0.0216(14) -0.0034(11) 0.0041(10) -0.0009(10)
C12 0.0227(12) 0.0186(13) 0.0289(15) -0.0038(10) 0.0088(11) -0.0029(10)
C13 0.0221(12) 0.0199(12) 0.0215(14) -0.0009(10) 0.0065(11) -0.0052(10)
C14 0.0315(15) 0.0296(15) 0.0225(15) 0.0022(11) 0.0064(12) -0.0079(11)
C15 0.0284(14) 0.0252(14) 0.0366(18) 0.0133(12) 0.0040(13) -0.0005(11)
C16 0.0315(14) 0.0185(13) 0.0373(18) -0.0025(11) 0.0091(13) 0.0007(11)
C17 0.0244(13) 0.0229(13) 0.0288(16) -0.0086(11) 0.0108(12) -0.0020(10)
C18 0.0227(13) 0.0193(13) 0.0235(15) -0.0029(10) 0.0041(11) -0.0044(10)
C19 0.0487(19) 0.060(2) 0.0265(18) 0.0077(15) 0.0019(15) -0.0227(16)
C20 0.0349(17) 0.057(2) 0.0371(19) -0.0234(15) 0.0110(14) -0.0066(14)
C21 0.0321(15) 0.0331(15) 0.0261(16) -0.0033(12) 0.0040(13) -0.0050(12)
C22 0.069(2) 0.0303(17) 0.059(2) 0.0083(15) 0.0322(19) -0.0038(15)
C23 0.086(3) 0.0456(19) 0.040(2) 0.0175(15) 0.0325(19) 0.0204(18)
C24 0.053(2) 0.064(2) 0.074(3) 0.039(2) -0.012(2) -0.0009(18)
C25 0.0344(17) 0.062(2) 0.0229(17) -0.0004(14) 0.0037(13) 0.0035(15)
C26 0.0375(18) 0.059(2) 0.033(2) -0.0112(15) 0.0018(15) -0.0091(15)
C27 0.0378(17) 0.057(2) 0.033(2) -0.0015(15) -0.0022(15) 0.0116(15)
C28 0.064(2) 0.050(2) 0.042(2) -0.0017(15) 0.0280(18) -0.0159(16)
C29 0.050(2) 0.062(2) 0.0323(19) -0.0184(16) 0.0107(16) -0.0070(17)
C30 0.0441(18) 0.0457(19) 0.050(2) -0.0104(15) 0.0221(16) 0.0020(15)
Hf2 0.02004(5) 0.01970(5) 0.02270(6) -0.00308(4) 0.00430(4) 0.00089(4)
Cl2 0.0233(4) 0.0808(6) 0.0418(5) -0.0043(4) -0.0006(3) -0.0083(4)
Si5 0.0295(4) 0.0230(4) 0.0250(4) -0.0035(3) 0.0084(3) 0.0035(3)
Si6 0.0291(4) 0.0277(4) 0.0252(5) 0.0017(3) 0.0019(3) 0.0062(3)
Si7 0.0401(4) 0.0201(4) 0.0318(5) -0.0052(3) 0.0164(4) 0.0002(3)
Si8 0.0308(4) 0.0202(4) 0.0375(5) -0.0024(3) 0.0114(4) -0.0041(3)
C31 0.0260(13) 0.0232(13) 0.0204(14) -0.0034(11) 0.0060(11) 0.0034(10)
C32 0.0283(13) 0.0259(14) 0.0183(14) -0.0057(11) 0.0028(11) 0.0030(11)
C33 0.0249(13) 0.0232(13) 0.0258(16) -0.0003(11) 0.0029(12) 0.0032(10)
C34 0.0264(13) 0.0203(13) 0.0243(15) -0.0015(10) 0.0095(11) 0.0012(10)
C35 0.0325(14) 0.0240(14) 0.0262(16) 0.0016(11) 0.0124(12) -0.0012(11)
C36 0.0339(15) 0.0314(15) 0.0315(17) -0.0040(12) 0.0117(13) -0.0074(12)
C37 0.0202(13) 0.0464(17) 0.0268(16) 0.0010(13) 0.0070(12) -0.0022(12)
C38 0.0222(12) 0.0324(14) 0.0219(14) 0.0009(11) 0.0092(11) 0.0066(11)
C39 0.0227(12) 0.0244(13) 0.0229(15) -0.0002(11) 0.0079(11) 0.0023(10)
C40 0.0280(13) 0.0221(13) 0.0224(14) -0.0048(11) 0.0112(11) -0.0042(10)
C41 0.0240(13) 0.0226(13) 0.0303(16) -0.0040(11) 0.0086(11) -0.0002(10)
C42 0.0240(13) 0.0181(12) 0.0275(15) -0.0021(10) 0.0069(11) -0.0030(10)
C43 0.0304(14) 0.0219(13) 0.0193(14) -0.0015(10) 0.0098(11) -0.0013(11)
C44 0.0320(15) 0.0283(15) 0.0261(16) 0.0045(12) 0.0065(13) 0.0022(11)
C45 0.0258(14) 0.0495(18) 0.0260(17) 0.0030(13) 0.0043(12) 0.0035(13)
C46 0.0308(15) 0.0449(17) 0.0291(17) -0.0049(13) 0.0078(13) -0.0153(13)
C47 0.0353(15) 0.0320(15) 0.0199(15) -0.0059(11) 0.0109(12) -0.0112(12)
C48 0.0305(13) 0.0238(13) 0.0170(14) -0.0025(10) 0.0098(11) -0.0029(11)
C49 0.0379(17) 0.0282(15) 0.0384(19) 0.0033(13) 0.0048(14) 0.0060(12)
C50 0.0405(17) 0.0283(15) 0.0337(18) -0.0075(13) 0.0015(14) 0.0000(12)
C51 0.0513(18) 0.0274(15) 0.047(2) -0.0078(13) 0.0261(16) -0.0008(13)
C52 0.049(2) 0.0453(19) 0.0305(19) -0.0007(14) -0.0005(16) 0.0088(15)
C53 0.044(2) 0.0413(18) 0.061(3) 0.0219(16) 0.0031(18) 0.0036(15)
C54 0.056(2) 0.0491(19) 0.040(2) -0.0028(15) 0.0044(17) 0.0262(16)
C55 0.057(2) 0.0239(15) 0.0376(19) 0.0009(13) 0.0129(16) -0.0005(14)
C56 0.078(2) 0.0415(19) 0.037(2) -0.0106(15) 0.0272(18) -0.0029(17)
C57 0.0447(18) 0.0326(17) 0.063(2) -0.0056(15) 0.0228(17) 0.0091(14)
C58 0.074(2) 0.0322(17) 0.043(2) 0.0019(14) 0.0237(18) -0.0022(16)
C59 0.060(2) 0.0281(16) 0.044(2) -0.0089(14) 0.0190(17) -0.0067(14)
C60 0.0341(18) 0.0350(18) 0.113(4) -0.0036(19) 0.014(2) -0.0110(14)

loop_
_atom_type_symbol
_atom_type_description
_atom_type_scat_dispersion_real
_atom_type_scat_dispersion_imag
_atom_type_scat_source
C C 0.0033 0.0016 'International Tables Vol C Tables 4.2.6.8 and 6.1.1.4'
H H 0.0000 0.0000 'International Tables Vol C Tables 4.2.6.8 and 6.1.1.4'
Si Si 0.0817 0.0704 'International Tables Vol C Tables 4.2.6.8 and 6.1.1.4'
Cl Cl 0.1484 0.1585 'International Tables Vol C Tables 4.2.6.8 and 6.1.1.4'
Hf Hf -0.5830 6.1852 'International Tables Vol C Tables 4.2.6.8 and 6.1.1.4'

loop_
_geom_angle_atom_site_label_1
_geom_angle_atom_site_label_2
_geom_angle_atom_site_label_3
_geom_angle
Cl1 Hf1 C2 80.97(6)
Cl1 Hf1 C10 106.36(6)
C2 Hf1 C10 153.04(9)
Cl1 Hf1 C11 81.57(6)
C2 Hf1 C11 162.29(8)
C10 Hf1 C11 34.08(8)
Cl1 Hf1 C1 104.74(6)
C2 Hf1 C1 34.11(8)
C10 Hf1 C1 148.84(8)
C11 Hf1 C1 157.84(9)
Cl1 Hf1 C3 91.00(6)
C2 Hf1 C3 33.44(8)
C10 Hf1 C3 119.62(9)
C11 Hf1 C3 144.36(9)
C1 Hf1 C3 57.63(8)
Cl1 Hf1 C12 89.76(6)
C2 Hf1 C12 149.30(9)
C10 Hf1 C12 57.65(9)
C11 Hf1 C12 33.27(8)
C1 Hf1 C12 124.65(8)
C3 Hf1 C12 177.26(9)
Cl1 Hf1 C18 135.46(6)
C2 Hf1 C18 143.19(8)
C10 Hf1 C18 33.79(8)
C11 Hf1 C18 53.96(8)
C1 Hf1 C18 117.50(8)
C3 Hf1 C18 122.62(8)
C12 Hf1 C18 55.40(8)
Cl1 Hf1 C13 122.72(6)
C2 Hf1 C13 141.29(8)
C10 Hf1 C13 56.07(8)
C11 Hf1 C13 53.65(8)
C1 Hf1 C13 107.18(8)
C3 Hf1 C13 146.26(8)
C12 Hf1 C13 33.16(8)
C18 Hf1 C13 32.66(8)
Cl1 Hf1 C9 134.39(6)
C2 Hf1 C9 53.74(8)
C10 Hf1 C9 116.51(8)
C11 Hf1 C9 143.91(8)
C1 Hf1 C9 33.47(8)
C3 Hf1 C9 55.11(8)
C12 Hf1 C9 125.63(8)
C18 Hf1 C9 90.15(8)
C13 Hf1 C9 94.89(8)
Cl1 Hf1 C4 124.23(6)
C2 Hf1 C4 53.68(8)
C10 Hf1 C4 103.67(8)
C11 Hf1 C4 137.70(8)
C1 Hf1 C4 55.65(8)
C3 Hf1 C4 33.26(7)
C12 Hf1 C4 145.79(7)
C18 Hf1 C4 92.60(8)
C13 Hf1 C4 113.05(8)
C9 Hf1 C4 32.17(8)
C1 Si1 C19 112.01(13)
C1 Si1 C21 108.74(12)
C19 Si1 C21 109.68(14)
C1 Si1 C20 106.94(13)
C19 Si1 C20 110.32(15)
C21 Si1 C20 109.07(13)
C24 Si2 C23 110.04(18)
C24 Si2 C22 108.03(16)
C23 Si2 C22 109.34(15)
C24 Si2 C3 115.04(14)
C23 Si2 C3 108.16(13)
C22 Si2 C3 106.07(13)
C10 Si3 C27 107.04(13)
C10 Si3 C25 113.60(13)
C27 Si3 C25 110.81(15)
C10 Si3 C26 107.74(13)
C27 Si3 C26 111.03(15)
C25 Si3 C26 106.62(15)
C29 Si4 C30 109.42(14)
C29 Si4 C28 109.74(15)
C30 Si4 C28 110.10(15)
C29 Si4 C12 112.78(14)
C30 Si4 C12 108.51(13)
C28 Si4 C12 106.24(13)
C2 C1 C9 103.4(2)
C2 C1 Si1 124.06(18)
C9 C1 Si1 129.31(19)
C2 C1 Hf1 71.65(14)
C9 C1 Hf1 77.94(13)
Si1 C1 Hf1 130.08(13)
C3 C2 C1 113.7(2)
C3 C2 Hf1 75.77(15)
C1 C2 Hf1 74.23(14)
C2 C3 C4 104.4(2)
C2 C3 Si2 123.10(18)
C4 C3 Si2 131.0(2)
C2 C3 Hf1 70.79(15)
C4 C3 Hf1 77.12(14)
Si2 C3 Hf1 127.11(12)
C5 C4 C9 119.5(2)
C5 C4 C3 131.5(2)
C9 C4 C3 108.7(2)
C5 C4 Hf1 128.06(17)
C9 C4 Hf1 73.68(14)
C3 C4 Hf1 69.62(14)
C6 C5 C4 118.8(3)
C5 C6 C7 121.7(3)
C8 C7 C6 121.5(3)
C7 C8 C9 118.9(3)
C8 C9 C4 119.6(2)
C8 C9 C1 130.6(2)
C4 C9 C1 109.5(2)
C8 C9 Hf1 128.93(17)
C4 C9 Hf1 74.15(14)
C1 C9 Hf1 68.60(13)
C11 C10 C18 103.6(2)
C11 C10 Si3 125.43(19)
C18 C10 Si3 127.67(19)
C11 C10 Hf1 73.05(14)
C18 C10 Hf1 77.16(14)
Si3 C10 Hf1 130.13(13)
C12 C11 C10 113.5(2)
C12 C11 Hf1 75.47(14)
C10 C11 Hf1 72.87(14)
C11 C12 C13 104.5(2)
C11 C12 Si4 124.74(19)
C13 C12 Si4 129.1(2)
C11 C12 Hf1 71.26(14)
C13 C12 Hf1 75.86(15)
Si4 C12 Hf1 128.68(12)
C14 C13 C18 119.5(2)
C14 C13 C12 131.2(3)
C18 C13 C12 109.0(2)
C14 C13 Hf1 126.31(17)
C18 C13 Hf1 73.16(14)
C12 C13 Hf1 70.99(14)
C15 C14 C13 118.4(3)
C14 C15 C16 122.0(3)
C17 C16 C15 120.9(2)
C16 C17 C18 119.7(3)
C17 C18 C13 119.3(2)
C17 C18 C10 131.4(3)
C13 C18 C10 109.0(2)
C17 C18 Hf1 127.72(18)
C13 C18 Hf1 74.18(13)
C10 C18 Hf1 69.06(13)
Cl2 Hf2 C41 81.54(7)
Cl2 Hf2 C32 80.79(7)
C41 Hf2 C32 162.32(9)
Cl2 Hf2 C31 103.66(6)
C41 Hf2 C31 155.57(8)
C32 Hf2 C31 33.88(8)
Cl2 Hf2 C40 105.72(6)
C41 Hf2 C40 34.30(8)
C32 Hf2 C40 154.36(8)
C31 Hf2 C40 150.62(9)
Cl2 Hf2 C42 91.88(6)
C41 Hf2 C42 33.74(8)
C32 Hf2 C42 147.95(8)
C31 Hf2 C42 121.83(8)
C40 Hf2 C42 57.60(8)
Cl2 Hf2 C33 91.72(6)
C41 Hf2 C33 146.79(8)
C32 Hf2 C33 33.53(8)
C31 Hf2 C33 57.60(8)
C40 Hf2 C33 120.83(8)
C42 Hf2 C33 176.38(8)
Cl2 Hf2 C39 134.35(6)
C41 Hf2 C39 143.46(9)
C32 Hf2 C39 54.14(9)
C31 Hf2 C39 33.76(8)
C40 Hf2 C39 118.02(8)
C42 Hf2 C39 121.59(8)
C33 Hf2 C39 55.66(8)
Cl2 Hf2 C34 124.76(6)
C41 Hf2 C34 139.59(8)
C32 Hf2 C34 53.73(8)
C31 Hf2 C34 55.98(8)
C40 Hf2 C34 105.29(8)
C42 Hf2 C34 143.35(8)
C33 Hf2 C34 33.05(8)
C39 Hf2 C34 32.92(7)
Cl2 Hf2 C48 134.90(6)
C41 Hf2 C48 53.65(8)
C32 Hf2 C48 143.79(9)
C31 Hf2 C48 119.18(8)
C40 Hf2 C48 33.02(8)
C42 Hf2 C48 54.72(8)
C33 Hf2 C48 121.99(8)
C39 Hf2 C48 90.74(8)
C34 Hf2 C48 92.59(8)
Cl2 Hf2 C43 124.50(6)
C41 Hf2 C43 53.57(8)
C32 Hf2 C43 140.63(8)
C31 Hf2 C43 106.77(8)
C40 Hf2 C43 55.31(8)
C42 Hf2 C43 32.66(8)
C33 Hf2 C43 143.76(8)
C39 Hf2 C43 92.52(8)
C34 Hf2 C43 110.74(8)
C48 Hf2 C43 32.16(7)
C49 Si5 C50 111.04(13)
C49 Si5 C51 108.38(14)
C50 Si5 C51 110.17(14)
C49 Si5 C31 112.28(12)
C50 Si5 C31 107.57(12)
C51 Si5 C31 107.33(12)
C54 Si6 C52 107.75(15)
C54 Si6 C53 109.71(15)
C52 Si6 C53 109.69(15)
C54 Si6 C33 114.95(14)
C52 Si6 C33 106.51(13)
C53 Si6 C33 108.12(13)
C55 Si7 C57 112.00(14)
C55 Si7 C40 112.75(13)
C57 Si7 C40 107.40(12)
C55 Si7 C56 106.60(14)
C57 Si7 C56 110.28(16)
C40 Si7 C56 107.74(13)
C59 Si8 C60 109.81(16)
C59 Si8 C58 108.82(14)
C60 Si8 C58 109.75(17)
C59 Si8 C42 114.62(13)
C60 Si8 C42 107.12(13)
C58 Si8 C42 106.62(13)
C32 C31 C39 104.4(2)
C32 C31 Si5 123.32(19)
C39 C31 Si5 129.61(19)
C32 C31 Hf2 72.92(15)
C39 C31 Hf2 77.03(15)
Si5 C31 Hf2 128.98(13)
C31 C32 C33 113.4(2)
C31 C32 Hf2 73.20(15)
C33 C32 Hf2 75.41(16)
C32 C33 C34 104.4(2)
C32 C33 Si6 123.9(2)
C34 C33 Si6 129.97(19)
C32 C33 Hf2 71.06(15)
C34 C33 Hf2 76.06(15)
Si6 C33 Hf2 128.45(13)
C35 C34 C33 131.9(2)
C35 C34 C39 118.6(2)
C33 C34 C39 109.2(2)
C35 C34 Hf2 126.82(19)
C33 C34 Hf2 70.89(15)
C39 C34 Hf2 72.89(14)
C36 C35 C34 119.0(2)
C35 C36 C37 122.1(3)
C38 C37 C36 120.8(3)
C37 C38 C39 119.4(2)
C38 C39 C34 119.8(2)
C38 C39 C31 131.6(2)
C34 C39 C31 108.4(2)
C38 C39 Hf2 126.83(19)
C34 C39 Hf2 74.19(15)
C31 C39 Hf2 69.21(14)
C41 C40 C48 104.2(2)
C41 C40 Si7 123.3(2)
C48 C40 Si7 129.44(19)
C41 C40 Hf2 71.93(15)
C48 C40 Hf2 79.01(15)
Si7 C40 Hf2 128.77(13)
C42 C41 C40 112.2(2)
C42 C41 Hf2 75.36(16)
C40 C41 Hf2 73.77(15)
C41 C42 C43 105.0(2)
C41 C42 Si8 123.00(19)
C43 C42 Si8 129.38(19)
C41 C42 Hf2 70.90(15)
C43 C42 Hf2 77.96(15)
Si8 C42 Hf2 129.69(13)
C44 C43 C42 131.5(2)
C44 C43 C48 119.2(2)
C42 C43 C48 109.0(2)
C44 C43 Hf2 128.42(19)
C42 C43 Hf2 69.38(15)
C48 C43 Hf2 73.88(14)
C45 C44 C43 119.0(3)
C44 C45 C46 121.6(3)
C47 C46 C45 121.8(3)
C46 C47 C48 119.0(3)
C47 C48 C43 119.3(2)
C47 C48 C40 131.1(2)
C43 C48 C40 109.2(2)
C47 C48 Hf2 130.27(19)
C43 C48 Hf2 73.96(14)
C40 C48 Hf2 67.98(14)

loop_
_geom_bond_atom_site_label_1
_geom_bond_atom_site_label_2
_geom_bond_distance
Hf1 Cl1 2.3807(7)
Hf1 C2 2.417(2)
Hf1 C10 2.436(2)
Hf1 C11 2.438(2)
Hf1 C1 2.451(2)
Hf1 C3 2.481(3)
Hf1 C12 2.492(3)
Hf1 C18 2.543(2)
Hf1 C13 2.556(2)
Hf1 C9 2.574(2)
Hf1 C4 2.580(3)
Si1 C1 1.846(3)
Si1 C19 1.856(3)
Si1 C21 1.860(3)
Si1 C20 1.862(3)
Si2 C24 1.845(3)
Si2 C23 1.858(3)
Si2 C22 1.864(3)
Si2 C3 1.876(3)
Si3 C10 1.852(3)
Si3 C27 1.854(3)
Si3 C25 1.856(3)
Si3 C26 1.864(3)
Si4 C29 1.859(3)
Si4 C30 1.860(3)
Si4 C28 1.865(3)
Si4 C12 1.875(3)
C1 C2 1.428(3)
C1 C9 1.452(3)
C2 C3 1.411(4)
C3 C4 1.452(3)
C4 C5 1.421(4)
C4 C9 1.428(4)
C5 C6 1.359(4)
C6 C7 1.401(4)
C7 C8 1.360(4)
C8 C9 1.419(3)
C10 C11 1.428(4)
C10 C18 1.450(3)
C11 C12 1.413(4)
C12 C13 1.442(3)
C13 C14 1.426(4)
C13 C18 1.434(4)
C14 C15 1.368(4)
C15 C16 1.400(4)
C16 C17 1.367(4)
C17 C18 1.409(3)
Hf2 Cl2 2.3855(8)
Hf2 C41 2.423(3)
Hf2 C32 2.433(3)
Hf2 C31 2.436(3)
Hf2 C40 2.447(3)
Hf2 C42 2.481(3)
Hf2 C33 2.489(3)
Hf2 C39 2.539(3)
Hf2 C34 2.556(3)
Hf2 C48 2.592(3)
Hf2 C43 2.593(3)
Si5 C49 1.852(3)
Si5 C50 1.856(3)
Si5 C51 1.862(3)
Si5 C31 1.867(2)
Si6 C54 1.853(3)
Si6 C52 1.856(3)
Si6 C53 1.859(3)
Si6 C33 1.868(3)
Si7 C55 1.856(3)
Si7 C57 1.853(3)
Si7 C40 1.856(3)
Si7 C56 1.865(3)
Si8 C59 1.845(3)
Si8 C60 1.856(3)
Si8 C58 1.861(3)
Si8 C42 1.864(2)
C31 C32 1.419(3)
C31 C39 1.448(3)
C32 C33 1.421(3)
C33 C34 1.436(4)
C34 C35 1.426(3)
C34 C39 1.444(3)
C35 C36 1.350(4)
C36 C37 1.420(4)
C37 C38 1.353(4)
C38 C39 1.415(4)
C40 C41 1.437(3)
C40 C48 1.438(4)
C41 C42 1.424(3)
C42 C43 1.431(3)
C43 C44 1.423(4)
C43 C48 1.436(3)
C44 C45 1.353(4)
C45 C46 1.404(4)
C46 C47 1.350(4)
C47 C48 1.421(4)
